data_7028380
loop_
_publ_author_name
'Tian, Yuyang'
'Allan, Phoebe K.'
'Renouf, Catherine L.'
'He, Xiang'
'McCormick, Laura J.'
'Morris, Russell E.'

_publ_section_title
;
 Synthesis and structural characterization of a single-crystal to
 single-crystal transformable coordination polymer.
;
_journal_issue 4
_journal_name_full 'Dalton transactions (Cambridge, England : 2003)'
_journal_page_first 1519
_journal_page_last 1523
_journal_paper_doi 10.1039/c3dt52579a
_journal_volume 43
_journal_year 2014
_chemical_formula_sum 'C26 H22 Cu3 N2 O18 S2'
_chemical_formula_weight 905.20
_chemical_name_common 'hydrated compound 1'
_chemical_name_systematic
;
 ?
;
_space_group_IT_number 14
_symmetry_cell_setting monoclinic
_symmetry_space_group_name_Hall '-P 2ybc'
_symmetry_space_group_name_H-M 'P 1 21/c 1'
_atom_sites_solution_hydrogens geom
_atom_sites_solution_primary direct
_atom_sites_solution_secondary difmap
_audit_creation_method SHELXL-97
_cell_angle_alpha 90.000(5)
_cell_angle_beta 109.701(5)
_cell_angle_gamma 90.000(5)
_cell_formula_units_Z 2
_cell_length_a 11.017(5)
_cell_length_b 11.814(5)
_cell_length_c 12.135(5)
_cell_measurement_reflns_used 4736
_cell_measurement_temperature 150(2)
_cell_measurement_theta_max 34.65
_cell_measurement_theta_min 2.85
_cell_volume 1487.0(11)
_computing_cell_refinement 'SAINT (Bruker, 2006)'
_computing_data_collection 'APEXII (Bruker, 2006)'
_computing_data_reduction 'SAINT (Bruker, 2006)'
_computing_molecular_graphics 'Bruker SHELXTL'
_computing_publication_material 'Bruker SHELXTL'
_computing_structure_refinement 'SHELXL-97 (Sheldrick, 1997)'
_computing_structure_solution 'SHELXS-97 (Sheldrick, 1997)'
_diffrn_ambient_temperature 150(2)
_diffrn_measured_fraction_theta_full 0.962
_diffrn_measured_fraction_theta_max 0.962
_diffrn_measurement_device_type 'Bruker AXS APEXII'
_diffrn_measurement_method \w-scans
_diffrn_radiation_monochromator 'Si(111) Crystal'
_diffrn_radiation_source '11.3.1 ALS, LBNL. CA'
_diffrn_radiation_type synchrotron
_diffrn_radiation_wavelength 0.77490
_diffrn_reflns_av_R_equivalents 0.0578
_diffrn_reflns_av_unetI/netI 0.0473
_diffrn_reflns_limit_h_max 15
_diffrn_reflns_limit_h_min -16
_diffrn_reflns_limit_k_max 17
_diffrn_reflns_limit_k_min -16
_diffrn_reflns_limit_l_max 17
_diffrn_reflns_limit_l_min -17
_diffrn_reflns_number 21375
_diffrn_reflns_theta_full 34.65
_diffrn_reflns_theta_max 34.65
_diffrn_reflns_theta_min 2.85
_exptl_absorpt_coefficient_mu 2.890
_exptl_absorpt_correction_T_max 1.000
_exptl_absorpt_correction_T_min 0.750
_exptl_absorpt_correction_type multi-scan
_exptl_absorpt_process_details
;
Bruker SADABS
;
_exptl_crystal_colour Green
_exptl_crystal_density_diffrn 2.022
_exptl_crystal_density_method 'not measured'
_exptl_crystal_description Chip
_exptl_crystal_F_000 910
_exptl_crystal_size_max 0.12
_exptl_crystal_size_mid 0.09
_exptl_crystal_size_min 0.03
_refine_diff_density_max 0.625
_refine_diff_density_min -0.787
_refine_diff_density_rms 0.115
_refine_ls_extinction_method none
_refine_ls_goodness_of_fit_ref 1.023
_refine_ls_hydrogen_treatment mixed
_refine_ls_matrix_type full
_refine_ls_number_parameters 244
_refine_ls_number_reflns 4736
_refine_ls_number_restraints 6
_refine_ls_restrained_S_all 1.024
_refine_ls_R_factor_all 0.0378
_refine_ls_R_factor_gt 0.0327
_refine_ls_shift/su_max 0.001
_refine_ls_shift/su_mean 0.000
_refine_ls_structure_factor_coef Fsqd
_refine_ls_weighting_details 'calc w=1/[\s^2^(Fo^2^)+(0.0464P)^2^+1.2719P] where P=(Fo^2^+2Fc^2^)/3'
_refine_ls_weighting_scheme calc
_refine_ls_wR_factor_gt 0.0904
_refine_ls_wR_factor_ref 0.0938
_reflns_number_gt 4201
_reflns_number_total 4736
_reflns_threshold_expression >2\s(I)
_cod_data_source_file c3dt52579a.txt
_cod_data_source_block mor20
_cod_depositor_comments
;
The following automatic conversions were performed:

'_exptl_absorpt_correction_type' value 'Multi-scan' changed to
'multi-scan' according to
/usr/data/users/saulius/automatic-downloads/current/RSC/lib/dictionaries/cif_core.dic
dictionary named 'cif_core.dic' version 2.4.2 from 2011-04-26.

Automatic conversion script
Id: cif_fix_values 2281 2013-09-26 08:29:07Z andrius 
;
_cod_original_sg_symbol_H-M P2(1)/c
_cod_database_code 7028380

loop_
_symmetry_equiv_pos_as_xyz
'x, y, z'
'-x, y+1/2, -z+1/2'
'-x, -y, -z'
'x, -y-1/2, z-1/2'

loop_
_atom_site_label
_atom_site_type_symbol
_atom_site_fract_x
_atom_site_fract_y
_atom_site_fract_z
_atom_site_U_iso_or_equiv
_atom_site_adp_type
_atom_site_occupancy
_atom_site_symmetry_multiplicity
_atom_site_calc_flag
_atom_site_refinement_flags
Cu1 Cu 0.68186(2) 0.865763(19) 0.49489(2) 0.01249(7) Uani 1 1 d .
Cu2 Cu 1.5000 1.0000 1.0000 0.00987(8) Uani 1 2 d S
S1 S 1.38017(4) 0.92323(4) 0.71439(4) 0.01154(9) Uani 1 1 d .
N1 N 1.32306(15) 0.99624(13) 1.00573(14) 0.0115(3) Uani 1 1 d .
O1W O 0.70366(14) 0.75937(14) 0.37733(14) 0.0205(3) Uani 1 1 d D
H1A H 0.6271(18) 0.731(3) 0.328(2) 0.031 Uiso 1 1 d D
H1B H 0.765(2) 0.757(3) 0.343(2) 0.031 Uiso 1 1 d D
O2W O 0.65072(14) 0.95708(12) 0.62065(13) 0.0164(3) Uani 1 1 d D
H2A H 0.608(3) 0.9101(19) 0.655(2) 0.025 Uiso 1 1 d D
H2B H 0.603(3) 1.0232(17) 0.599(3) 0.025 Uiso 1 1 d D
O3 O 0.86627(14) 0.86743(13) 0.57383(13) 0.0171(3) Uani 1 1 d .
O4 O 0.82478(14) 0.77433(13) 0.71737(14) 0.0188(3) Uani 1 1 d .
O5 O 1.49230(13) 0.65387(11) 0.91923(13) 0.0145(3) Uani 1 1 d .
O6 O 1.51371(13) 0.82814(11) 0.98913(12) 0.0136(2) Uani 1 1 d .
O7 O 1.42411(14) 1.01377(12) 0.80019(12) 0.0151(3) Uani 1 1 d .
O8 O 1.48285(14) 0.84355(13) 0.71709(14) 0.0186(3) Uani 1 1 d .
O9 O 1.31193(14) 0.96651(12) 0.59758(12) 0.0163(3) Uani 1 1 d .
C1 C 0.90032(18) 0.81713(16) 0.67288(17) 0.0147(3) Uani 1 1 d .
C2 C 1.04385(17) 0.80515(16) 0.73569(17) 0.0132(3) Uani 1 1 d .
C3 C 1.08590(18) 0.73539(17) 0.83404(17) 0.0155(3) Uani 1 1 d .
H3 H 1.0245 0.7002 0.8622 0.019 Uiso 1 1 calc R
C4 C 1.13440(18) 0.85870(15) 0.69621(17) 0.0132(3) Uani 1 1 d .
H4 H 1.1068 0.9051 0.6283 0.016 Uiso 1 1 calc R
C5 C 1.21637(18) 0.71682(17) 0.89115(17) 0.0148(3) Uani 1 1 d .
H5 H 1.2436 0.6664 0.9559 0.018 Uiso 1 1 calc R
C6 C 1.26568(17) 0.84384(15) 0.75682(16) 0.0116(3) Uani 1 1 d .
C7 C 1.30790(17) 0.77169(15) 0.85411(16) 0.0118(3) Uani 1 1 d .
C8 C 1.44803(16) 0.75250(15) 0.92556(16) 0.0112(3) Uani 1 1 d .
C9 C 1.23126(18) 1.05273(17) 0.92261(18) 0.0156(3) Uani 1 1 d .
H9 H 1.2547 1.0935 0.8653 0.019 Uiso 1 1 calc R
C10 C 1.28955(18) 0.94270(19) 1.08869(18) 0.0188(4) Uani 1 1 d .
H10 H 1.3538 0.9026 1.1482 0.023 Uiso 1 1 calc R
C11 C 1.16497(19) 0.9439(2) 1.09053(19) 0.0211(4) Uani 1 1 d .
H11 H 1.1450 0.9068 1.1518 0.025 Uiso 1 1 calc R
C12 C 1.10408(18) 1.05388(17) 0.91706(18) 0.0166(4) Uani 1 1 d .
H12 H 1.0411 1.0920 0.8547 0.020 Uiso 1 1 calc R
C13 C 1.06840(17) 0.99959(16) 1.00214(17) 0.0133(3) Uani 1 1 d .

loop_
_atom_site_aniso_label
_atom_site_aniso_U_11
_atom_site_aniso_U_22
_atom_site_aniso_U_33
_atom_site_aniso_U_23
_atom_site_aniso_U_13
_atom_site_aniso_U_12
Cu1 0.00751(11) 0.01421(12) 0.01472(12) 0.00041(7) 0.00239(9) 0.00009(7)
Cu2 0.00531(14) 0.01123(14) 0.01344(15) -0.00076(10) 0.00367(11) -0.00032(10)
S1 0.00932(18) 0.01355(19) 0.01163(19) 0.00102(14) 0.00339(15) -0.00061(14)
N1 0.0073(6) 0.0124(7) 0.0150(7) -0.0011(5) 0.0043(5) -0.0005(5)
O1W 0.0133(6) 0.0269(8) 0.0229(7) -0.0074(6) 0.0081(6) -0.0036(6)
O2W 0.0144(6) 0.0162(6) 0.0187(7) 0.0019(5) 0.0060(5) 0.0034(5)
O3 0.0091(6) 0.0237(7) 0.0165(6) 0.0031(5) 0.0017(5) 0.0008(5)
O4 0.0100(6) 0.0225(7) 0.0241(7) 0.0038(6) 0.0058(5) 0.0006(5)
O5 0.0089(6) 0.0125(6) 0.0200(7) 0.0003(5) 0.0022(5) 0.0011(5)
O6 0.0094(6) 0.0132(6) 0.0165(6) -0.0005(5) 0.0021(5) -0.0003(5)
O7 0.0131(6) 0.0181(6) 0.0134(6) -0.0027(5) 0.0037(5) -0.0045(5)
O8 0.0150(6) 0.0201(7) 0.0246(7) 0.0044(6) 0.0116(6) 0.0045(5)
O9 0.0181(6) 0.0168(6) 0.0117(6) 0.0013(5) 0.0020(5) -0.0037(5)
C1 0.0098(7) 0.0145(8) 0.0177(8) -0.0010(6) 0.0021(6) 0.0011(6)
C2 0.0077(7) 0.0146(8) 0.0159(8) -0.0007(6) 0.0023(6) 0.0002(6)
C3 0.0106(8) 0.0179(8) 0.0172(8) 0.0021(7) 0.0035(6) -0.0009(6)
C4 0.0094(8) 0.0144(8) 0.0141(8) 0.0010(6) 0.0017(6) 0.0008(6)
C5 0.0106(8) 0.0168(8) 0.0158(8) 0.0033(6) 0.0031(6) -0.0006(6)
C6 0.0091(7) 0.0121(7) 0.0131(8) -0.0008(6) 0.0032(6) -0.0012(6)
C7 0.0077(7) 0.0134(7) 0.0134(7) -0.0004(6) 0.0025(6) 0.0003(6)
C8 0.0071(7) 0.0133(7) 0.0126(7) 0.0022(6) 0.0025(6) 0.0001(6)
C9 0.0101(8) 0.0181(8) 0.0199(9) 0.0049(7) 0.0067(7) 0.0019(6)
C10 0.0085(8) 0.0277(10) 0.0197(9) 0.0074(7) 0.0041(7) 0.0003(7)
C11 0.0091(8) 0.0345(11) 0.0208(9) 0.0086(8) 0.0063(7) 0.0005(8)
C12 0.0086(7) 0.0203(9) 0.0214(9) 0.0058(7) 0.0059(7) 0.0021(7)
C13 0.0074(7) 0.0163(8) 0.0166(8) -0.0001(6) 0.0046(6) -0.0005(6)

loop_
_atom_type_symbol
_atom_type_description
_atom_type_scat_dispersion_real
_atom_type_scat_dispersion_imag
_atom_type_scat_source
C C 0.0040 0.0020 'International Tables Vol C Tables 4.2.6.8 and 6.1.1.4'
H H 0.0000 0.0000 'International Tables Vol C Tables 4.2.6.8 and 6.1.1.4'
Cu Cu 0.2862 1.4771 'International Tables Vol C Tables 4.2.6.8 and 6.1.1.4'
N N 0.0076 0.0040 'International Tables Vol C Tables 4.2.6.8 and 6.1.1.4'
O O 0.0133 0.0073 'International Tables Vol C Tables 4.2.6.8 and 6.1.1.4'
S S 0.1434 0.1473 'International Tables Vol C Tables 4.2.6.8 and 6.1.1.4'

loop_
_geom_angle_atom_site_label_1
_geom_angle_atom_site_label_2
_geom_angle_atom_site_label_3
_geom_angle
_geom_angle_site_symmetry_1
_geom_angle_site_symmetry_3
O3 Cu1 O1W 90.06(7) . .
O3 Cu1 O2W 92.21(7) . .
O1W Cu1 O2W 172.98(6) . .
O3 Cu1 O5 173.60(6) . 4_475
O1W Cu1 O5 87.53(6) . 4_475
O2W Cu1 O5 89.52(6) . 4_475
O3 Cu1 O9 91.95(6) . 3_776
O1W Cu1 O9 99.54(7) . 3_776
O2W Cu1 O9 87.02(6) . 3_776
O5 Cu1 O9 94.29(6) 4_475 3_776
N1 Cu2 N1 180.000(1) 3_877 .
N1 Cu2 O6 85.69(6) 3_877 .
N1 Cu2 O6 94.32(6) . .
N1 Cu2 O6 94.31(6) 3_877 3_877
N1 Cu2 O6 85.68(6) . 3_877
O6 Cu2 O6 180.000(1) . 3_877
N1 Cu2 O7 88.48(6) 3_877 .
N1 Cu2 O7 91.52(6) . .
O6 Cu2 O7 90.62(5) . .
O6 Cu2 O7 89.38(5) 3_877 .
N1 Cu2 O7 91.52(6) 3_877 3_877
N1 Cu2 O7 88.48(6) . 3_877
O6 Cu2 O7 89.38(5) . 3_877
O6 Cu2 O7 90.62(5) 3_877 3_877
O7 Cu2 O7 180.000(1) . 3_877
O9 S1 O7 112.10(9) . .
O9 S1 O8 112.92(9) . .
O7 S1 O8 112.84(9) . .
O9 S1 C6 106.44(9) . .
O7 S1 C6 106.08(9) . .
O8 S1 C6 105.79(9) . .
C9 N1 C10 118.07(16) . .
C9 N1 Cu2 117.75(13) . .
C10 N1 Cu2 124.17(13) . .
Cu1 O1W H1A 113.5(18) . .
Cu1 O1W H1B 130.1(19) . .
H1A O1W H1B 110(2) . .
Cu1 O2W H2A 105.8(18) . .
Cu1 O2W H2B 117.6(18) . .
H2A O2W H2B 108(2) . .
C1 O3 Cu1 112.81(13) . .
C8 O5 Cu1 116.20(12) . 4_676
C8 O6 Cu2 135.65(12) . .
S1 O7 Cu2 128.29(9) . .
S1 O9 Cu1 133.68(9) . 3_776
O4 C1 O3 124.79(18) . .
O4 C1 C2 118.86(17) . .
O3 C1 C2 116.28(17) . .
C3 C2 C4 119.47(17) . .
C3 C2 C1 118.40(17) . .
C4 C2 C1 122.10(17) . .
C5 C3 C2 120.70(18) . .
C5 C3 H3 119.7 . .
C2 C3 H3 119.7 . .
C6 C4 C2 119.74(17) . .
C6 C4 H4 120.1 . .
C2 C4 H4 120.1 . .
C3 C5 C7 120.38(18) . .
C3 C5 H5 119.8 . .
C7 C5 H5 119.8 . .
C4 C6 C7 120.74(17) . .
C4 C6 S1 119.38(14) . .
C7 C6 S1 119.81(14) . .
C5 C7 C6 118.90(17) . .
C5 C7 C8 117.07(16) . .
C6 C7 C8 123.99(16) . .
O6 C8 O5 122.72(17) . .
O6 C8 C7 121.15(16) . .
O5 C8 C7 116.10(16) . .
N1 C9 C12 122.52(18) . .
N1 C9 H9 118.7 . .
C12 C9 H9 118.7 . .
N1 C10 C11 122.27(18) . .
N1 C10 H10 118.9 . .
C11 C10 H10 118.9 . .
C10 C11 C13 119.81(19) . .
C10 C11 H11 120.1 . .
C13 C11 H11 120.1 . .
C9 C12 C13 119.96(18) . .
C9 C12 H12 120.0 . .
C13 C12 H12 120.0 . .
C12 C13 C11 117.30(17) . .
C12 C13 C13 120.7(2) . 3_777
C11 C13 C13 122.0(2) . 3_777

loop_
_geom_bond_atom_site_label_1
_geom_bond_atom_site_label_2
_geom_bond_distance
_geom_bond_site_symmetry_2
Cu1 O3 1.9321(17) .
Cu1 O1W 1.9758(16) .
Cu1 O2W 1.9909(16) .
Cu1 O5 1.9914(16) 4_475
Cu1 O9 2.2895(16) 3_776
Cu2 N1 1.9744(18) 3_877
Cu2 N1 1.9744(18) .
Cu2 O6 2.0435(16) .
Cu2 O6 2.0435(16) 3_877
Cu2 O7 2.2886(17) .
Cu2 O7 2.2886(17) 3_877
S1 O9 1.4552(15) .
S1 O7 1.4570(15) .
S1 O8 1.4636(16) .
S1 C6 1.7815(19) .
N1 C9 1.341(2) .
N1 C10 1.342(2) .
O1W H1A 0.920(17) .
O1W H1B 0.912(17) .
O2W H2A 0.917(16) .
O2W H2B 0.932(16) .
O3 C1 1.278(2) .
O4 C1 1.242(2) .
O5 C8 1.275(2) .
O5 Cu1 1.9914(16) 4_676
O6 C8 1.241(2) .
O9 Cu1 2.2895(16) 3_776
C1 C2 1.513(3) .
C2 C3 1.395(3) .
C2 C4 1.395(3) .
C3 C5 1.387(3) .
C3 H3 0.9500 .
C4 C6 1.395(3) .
C4 H4 0.9500 .
C5 C7 1.395(3) .
C5 H5 0.9500 .
C6 C7 1.402(3) .
C7 C8 1.511(2) .
C9 C12 1.380(3) .
C9 H9 0.9500 .
C10 C11 1.380(3) .
C10 H10 0.9500 .
C11 C13 1.395(3) .
C11 H11 0.9500 .
C12 C13 1.380(3) .
C12 H12 0.9500 .
C13 C13 1.491(4) 3_777

loop_
_geom_torsion_atom_site_label_1
_geom_torsion_atom_site_label_2
_geom_torsion_atom_site_label_3
_geom_torsion_atom_site_label_4
_geom_torsion
_geom_torsion_site_symmetry_1
_geom_torsion_site_symmetry_4
N1 Cu2 N1 C9 55(100) 3_877 .
O6 Cu2 N1 C9 -121.75(15) . .
O6 Cu2 N1 C9 58.25(15) 3_877 .
O7 Cu2 N1 C9 -31.01(15) . .
O7 Cu2 N1 C9 148.99(15) 3_877 .
N1 Cu2 N1 C10 -124(100) 3_877 .
O6 Cu2 N1 C10 59.62(17) . .
O6 Cu2 N1 C10 -120.38(17) 3_877 .
O7 Cu2 N1 C10 150.36(17) . .
O7 Cu2 N1 C10 -29.64(17) 3_877 .
O1W Cu1 O3 C1 -109.92(14) . .
O2W Cu1 O3 C1 63.44(14) . .
O5 Cu1 O3 C1 -42.2(6) 4_475 .
O9 Cu1 O3 C1 150.53(14) 3_776 .
N1 Cu2 O6 C8 -127.43(19) 3_877 .
N1 Cu2 O6 C8 52.57(19) . .
O6 Cu2 O6 C8 144(100) 3_877 .
O7 Cu2 O6 C8 -39.00(18) . .
O7 Cu2 O6 C8 141.00(18) 3_877 .
O9 S1 O7 Cu2 166.85(9) . .
O8 S1 O7 Cu2 -64.32(12) . .
C6 S1 O7 Cu2 51.07(12) . .
N1 Cu2 O7 S1 97.46(11) 3_877 .
N1 Cu2 O7 S1 -82.54(11) . .
O6 Cu2 O7 S1 11.80(11) . .
O6 Cu2 O7 S1 -168.20(11) 3_877 .
O7 Cu2 O7 S1 141(100) 3_877 .
O7 S1 O9 Cu1 25.94(15) . 3_776
O8 S1 O9 Cu1 -102.85(13) . 3_776
C6 S1 O9 Cu1 141.51(11) . 3_776
Cu1 O3 C1 O4 -2.2(3) . .
Cu1 O3 C1 C2 174.64(12) . .
O4 C1 C2 C3 7.4(3) . .
O3 C1 C2 C3 -169.71(18) . .
O4 C1 C2 C4 -174.62(18) . .
O3 C1 C2 C4 8.3(3) . .
C4 C2 C3 C5 -1.5(3) . .
C1 C2 C3 C5 176.61(18) . .
C3 C2 C4 C6 -1.3(3) . .
C1 C2 C4 C6 -179.35(17) . .
C2 C3 C5 C7 2.8(3) . .
C2 C4 C6 C7 2.8(3) . .
C2 C4 C6 S1 -173.91(14) . .
O9 S1 C6 C4 -16.86(17) . .
O7 S1 C6 C4 102.70(16) . .
O8 S1 C6 C4 -137.21(15) . .
O9 S1 C6 C7 166.39(15) . .
O7 S1 C6 C7 -74.05(17) . .
O8 S1 C6 C7 46.04(17) . .
C3 C5 C7 C6 -1.4(3) . .
C3 C5 C7 C8 176.31(17) . .
C4 C6 C7 C5 -1.5(3) . .
S1 C6 C7 C5 175.25(14) . .
C4 C6 C7 C8 -178.95(17) . .
S1 C6 C7 C8 -2.2(3) . .
Cu2 O6 C8 O5 163.24(13) . .
Cu2 O6 C8 C7 -19.1(3) . .
Cu1 O5 C8 O6 -10.5(2) 4_676 .
Cu1 O5 C8 C7 171.76(12) 4_676 .
C5 C7 C8 O6 -107.7(2) . .
C6 C7 C8 O6 69.8(3) . .
C5 C7 C8 O5 70.1(2) . .
C6 C7 C8 O5 -112.4(2) . .
C10 N1 C9 C12 -2.6(3) . .
Cu2 N1 C9 C12 178.71(16) . .
C9 N1 C10 C11 0.2(3) . .
Cu2 N1 C10 C11 178.84(17) . .
N1 C10 C11 C13 1.8(4) . .
N1 C9 C12 C13 2.9(3) . .
C9 C12 C13 C11 -0.8(3) . .
C9 C12 C13 C13 179.7(2) . 3_777
C10 C11 C13 C12 -1.4(3) . .
C10 C11 C13 C13 178.1(2) . 3_777
